data_2017332
loop_
_publ_author_name
'Ho, Douglas M.'
'Berardini, Michael E.'
'Arvanitis, Georgia M.'

_publ_section_title
;
 (+<i>ac</i>,{-}<i>ac</i>)-<i>trans</i>-Bis(hinokitiolato)copper(II)
 and its chloroform disolvate
;
_journal_coeditor_code FN3033
_journal_issue 10
_journal_name_full 'Acta Crystallographica Section C'
_journal_page_first m391
_journal_page_last m394
_journal_paper_doi 10.1107/S0108270109034647
_journal_volume 65
_journal_year 2009
_chemical_formula_iupac '[Cu (C10 H11 O2)2] , 2C H Cl3'
_chemical_formula_moiety 'C20 H22 Cu O4 , 2C H Cl3'
_chemical_formula_structural '[Cu (C10 H11 O2)2] , 2C H Cl3'
_chemical_formula_sum 'C22 H24 Cl6 Cu O4'
_chemical_formula_weight 628.65
_chemical_name_common dmh099
_chemical_name_systematic
;
(+<i>ac</i>,-<i>ac</i>)-<i>trans</i>-bis(3-isopropyl-7-oxocyclohepta-
1,3,5-trienolato)copper(II) chloroform disolvate
;
_space_group_IT_number 2
_symmetry_cell_setting triclinic
_symmetry_space_group_name_Hall '-P 1'
_symmetry_space_group_name_H-M 'P -1'
_atom_sites_solution_hydrogens geom
_atom_sites_solution_primary direct
_atom_sites_solution_secondary difmap
_cell_angle_alpha 95.730(2)
_cell_angle_beta 91.884(2)
_cell_angle_gamma 100.878(3)
_cell_formula_units_Z 2
_cell_length_a 6.1893(2)
_cell_length_b 8.4581(3)
_cell_length_c 25.7989(10)
_cell_measurement_reflns_used 21329
_cell_measurement_temperature 200(2)
_cell_measurement_theta_max 24.93
_cell_measurement_theta_min 1.59
_cell_volume 1317.82(8)
_computing_cell_refinement 'DENZO-SMN (Otwinowski & Minor, 1997)'
_computing_data_collection 'COLLECT (Nonius, 1998)'
_computing_data_reduction
;
DENZO-SMN (Otwinowski & Minor, 1997), SHELXTL (Sheldrick, 2008)
and
PLATON (Spek, 2009)
;
_computing_molecular_graphics
;
SHELXTL (Sheldrick, 2008) and ORTEP-3 (Farrugia, 1997)
;
_computing_publication_material 'SHELXTL (Sheldrick, 2008)'
_computing_structure_refinement 'SHELXTL (Sheldrick, 2008)'
_computing_structure_solution 'SHELXTL (Sheldrick, 2008)'
_diffrn_ambient_temperature 200(2)
_diffrn_measured_fraction_theta_full 0.994
_diffrn_measured_fraction_theta_max 0.994
_diffrn_measurement_device 'Nonius KappaCCD area-detector'
_diffrn_measurement_method '\w scans; 1200 0.5\% rotations'
_diffrn_radiation_monochromator graphite
_diffrn_radiation_source 'fine-focus sealed tube'
_diffrn_radiation_type 'Mo K\a'
_diffrn_radiation_wavelength 0.71073
_diffrn_reflns_av_R_equivalents 0.0778
_diffrn_reflns_av_sigmaI/netI 0.0774
_diffrn_reflns_limit_h_max 7
_diffrn_reflns_limit_h_min -7
_diffrn_reflns_limit_k_max 9
_diffrn_reflns_limit_k_min -10
_diffrn_reflns_limit_l_max 30
_diffrn_reflns_limit_l_min -5
_diffrn_reflns_number 21329
_diffrn_reflns_theta_full 24.93
_diffrn_reflns_theta_max 24.93
_diffrn_reflns_theta_min 1.59
_diffrn_standards_decay_% 0
_diffrn_standards_number 0
_exptl_absorpt_coefficient_mu 1.464
_exptl_absorpt_correction_T_max 0.9643
_exptl_absorpt_correction_T_min 0.7342
_exptl_absorpt_correction_type psi-scan
_exptl_absorpt_process_details '(SHELXTL; Sheldrick, 2008)'
_exptl_crystal_colour grey-green
_exptl_crystal_density_diffrn 1.584
_exptl_crystal_density_method 'not measured'
_exptl_crystal_description plate
_exptl_crystal_F_000 638
_exptl_crystal_size_max 0.225
_exptl_crystal_size_mid 0.125
_exptl_crystal_size_min 0.025
_refine_diff_density_max 0.548
_refine_diff_density_min -0.621
_refine_ls_extinction_coef 0.0050(12)
_refine_ls_extinction_expression Fc^*^=kFc[1+0.001xFc^2^\l^3^/sin(2\q)]^-1/4^
_refine_ls_extinction_method 'SHELXTL (Sheldrick, 2008)'
_refine_ls_goodness_of_fit_ref 1.042
_refine_ls_hydrogen_treatment constr
_refine_ls_matrix_type full
_refine_ls_number_parameters 307
_refine_ls_number_reflns 4574
_refine_ls_number_restraints 0
_refine_ls_restrained_S_all 1.042
_refine_ls_R_factor_all 0.0754
_refine_ls_R_factor_gt 0.0496
_refine_ls_shift/su_max 0.000
_refine_ls_shift/su_mean 0.000
_refine_ls_structure_factor_coef Fsqd
_refine_ls_weighting_details 'w = 1/[\s^2^(Fo^2^)+(0.0574P)^2^+1.8234P] where P=(Fo^2^+2Fc^2^)/3'
_refine_ls_weighting_scheme calc
_refine_ls_wR_factor_gt 0.1234
_refine_ls_wR_factor_ref 0.1363
_reflns_number_gt 3392
_reflns_number_total 4574
_reflns_threshold_expression I>2\s(I)
_cod_data_source_file fn3033.cif
_cod_data_source_block V
_cod_database_code 2017332
_cod_database_fobs_code 2017332

loop_
_symmetry_equiv_pos_as_xyz
'x, y, z'
'-x, -y, -z'

loop_
_atom_site_type_symbol
_atom_site_label
_atom_site_fract_x
_atom_site_fract_y
_atom_site_fract_z
_atom_site_U_iso_or_equiv
_atom_site_adp_type
_atom_site_calc_flag
_atom_site_refinement_flags
_atom_site_occupancy
_atom_site_disorder_assembly
_atom_site_disorder_group
Cu Cu1 0.5000 0.5000 1.0000 0.0366(2) Uani d S 1 . .
O O1 0.6415(5) 0.4882(3) 0.93554(11) 0.0380(7) Uani d . 1 . .
O O2 0.6893(5) 0.3606(4) 1.02021(11) 0.0402(7) Uani d . 1 . .
C C1 0.7920(7) 0.3990(5) 0.93523(16) 0.0324(9) Uani d . 1 . .
C C2 0.9035(7) 0.3768(5) 0.88963(16) 0.0354(10) Uani d . 1 . .
H H2 0.8585 0.4313 0.8619 0.042 Uiso calc R 1 . .
C C3 1.0678(7) 0.2900(5) 0.87710(17) 0.0355(10) Uani d . 1 . .
C C4 1.1711(7) 0.2048(5) 0.91088(18) 0.0405(10) Uani d . 1 . .
H H4 1.2839 0.1543 0.8967 0.049 Uiso calc R 1 . .
C C5 1.1301(7) 0.1845(5) 0.96221(17) 0.0394(10) Uani d . 1 . .
H H5 1.2236 0.1244 0.9783 0.047 Uiso calc R 1 . .
C C6 0.9775(7) 0.2360(5) 0.99456(17) 0.0369(10) Uani d . 1 . .
H H6 0.9799 0.2041 1.0288 0.044 Uiso calc R 1 . .
C C7 0.8200(7) 0.3285(5) 0.98366(16) 0.0344(10) Uani d . 1 . .
C C8 1.1288(7) 0.2866(6) 0.82041(18) 0.0439(11) Uani d . 1 . .
H H8 1.1269 0.3963 0.8094 0.053 Uiso calc R 1 . .
C C9 1.3540(8) 0.2478(7) 0.8096(2) 0.0594(14) Uani d . 1 . .
H H9A 1.4669 0.3229 0.8321 0.089 Uiso calc R 1 . .
H H9B 1.3841 0.2592 0.7729 0.089 Uiso calc R 1 . .
H H9C 1.3562 0.1365 0.8167 0.089 Uiso calc R 1 . .
C C10 0.9511(8) 0.1653(7) 0.78681(19) 0.0605(15) Uani d . 1 . .
H H10A 0.8084 0.1983 0.7906 0.091 Uiso calc R 1 . .
H H10B 0.9427 0.0573 0.7982 0.091 Uiso calc R 1 . .
H H10C 0.9884 0.1629 0.7502 0.091 Uiso calc R 1 . .
Cu Cu2 0.5000 0.0000 0.5000 0.0359(2) Uani d S 1 . .
O O3 0.3278(5) -0.0286(3) 0.43581(11) 0.0366(7) Uani d . 1 . .
O O4 0.3209(5) 0.1517(3) 0.52118(11) 0.0386(7) Uani d . 1 . .
C C11 0.1800(7) 0.0614(5) 0.43630(16) 0.0322(9) Uani d . 1 . .
C C12 0.0447(6) 0.0544(5) 0.39081(16) 0.0330(9) Uani d . 1 . .
H H12 0.0738 -0.0200 0.3630 0.040 Uiso calc R 1 . .
C C13 -0.1226(7) 0.1348(5) 0.37877(16) 0.0325(9) Uani d . 1 . .
C C14 -0.2106(7) 0.2418(5) 0.41280(17) 0.0370(10) Uani d . 1 . .
H H14 -0.3288 0.2839 0.3986 0.044 Uiso calc R 1 . .
C C15 -0.1475(7) 0.2947(5) 0.46472(17) 0.0372(10) Uani d . 1 . .
H H15 -0.2339 0.3646 0.4813 0.045 Uiso calc R 1 . .
C C16 0.0214(7) 0.2624(5) 0.49662(16) 0.0343(9) Uani d . 1 . .
H H16 0.0353 0.3160 0.5311 0.041 Uiso calc R 1 . .
C C17 0.1731(7) 0.1626(5) 0.48525(16) 0.0326(9) Uani d . 1 . .
C C18 -0.2114(7) 0.1031(5) 0.32202(16) 0.0386(10) Uani d . 1 . .
H H18 -0.1984 -0.0098 0.3089 0.046 Uiso calc R 1 . .
C C19 -0.4502(8) 0.1179(6) 0.31303(19) 0.0509(12) Uani d . 1 . .
H H19A -0.5421 0.0530 0.3364 0.076 Uiso calc R 1 . .
H H19B -0.4994 0.0786 0.2767 0.076 Uiso calc R 1 . .
H H19C -0.4633 0.2316 0.3201 0.076 Uiso calc R 1 . .
C C20 -0.0622(8) 0.2197(7) 0.28999(19) 0.0553(13) Uani d . 1 . .
H H20A -0.1045 0.1915 0.2528 0.083 Uiso calc R 1 . .
H H20B 0.0918 0.2106 0.2963 0.083 Uiso calc R 1 . .
H H20C -0.0791 0.3311 0.3005 0.083 Uiso calc R 1 . .
C C21 0.4770(8) 0.7511(6) 0.87323(19) 0.0459(11) Uani d . 1 . .
H H21 0.4722 0.6606 0.8956 0.055 Uiso calc R 1 . .
Cl Cl1 0.6028(3) 0.7017(2) 0.81496(6) 0.0792(5) Uani d . 1 . .
Cl Cl2 0.2062(2) 0.77513(16) 0.85920(5) 0.0561(4) Uani d . 1 . .
Cl Cl3 0.6298(3) 0.92920(18) 0.90753(7) 0.0751(5) Uani d . 1 . .
C C22 0.5322(7) 0.3384(5) 0.62680(18) 0.0401(10) Uani d . 1 . .
H H22 0.5147 0.2326 0.6045 0.048 Uiso calc R 1 . .
Cl Cl4 0.7011(2) 0.33140(18) 0.68236(5) 0.0642(4) Uani d . 1 . .
Cl Cl5 0.6540(2) 0.49373(15) 0.59055(5) 0.0574(4) Uani d . 1 . .
Cl Cl6 0.2701(2) 0.36734(16) 0.64548(5) 0.0563(4) Uani d . 1 . .

loop_
_atom_site_aniso_label
_atom_site_aniso_U_11
_atom_site_aniso_U_22
_atom_site_aniso_U_33
_atom_site_aniso_U_12
_atom_site_aniso_U_13
_atom_site_aniso_U_23
Cu1 0.0396(4) 0.0388(5) 0.0347(4) 0.0139(3) 0.0049(3) 0.0075(3)
O1 0.0419(17) 0.0397(17) 0.0371(17) 0.0184(14) 0.0040(13) 0.0070(13)
O2 0.0443(18) 0.0466(18) 0.0342(17) 0.0166(14) 0.0077(13) 0.0100(14)
C1 0.034(2) 0.029(2) 0.034(2) 0.0066(18) 0.0018(18) 0.0038(17)
C2 0.034(2) 0.037(2) 0.035(2) 0.0077(18) -0.0004(18) 0.0055(19)
C3 0.032(2) 0.035(2) 0.038(2) 0.0037(18) 0.0010(18) 0.0014(18)
C4 0.040(2) 0.035(2) 0.048(3) 0.0107(19) 0.002(2) 0.002(2)
C5 0.040(2) 0.038(3) 0.043(3) 0.014(2) 0.001(2) 0.006(2)
C6 0.041(2) 0.036(2) 0.035(2) 0.0101(19) 0.0013(19) 0.0047(19)
C7 0.033(2) 0.032(2) 0.038(2) 0.0037(18) 0.0031(18) 0.0028(18)
C8 0.043(3) 0.047(3) 0.045(3) 0.014(2) 0.005(2) 0.006(2)
C9 0.040(3) 0.085(4) 0.054(3) 0.016(3) 0.013(2) 0.004(3)
C10 0.049(3) 0.094(4) 0.039(3) 0.024(3) 0.003(2) -0.009(3)
Cu2 0.0371(4) 0.0369(4) 0.0353(4) 0.0121(3) -0.0016(3) 0.0037(3)
O3 0.0364(16) 0.0379(17) 0.0385(17) 0.0146(13) 0.0010(13) 0.0053(13)
O4 0.0408(17) 0.0399(17) 0.0370(17) 0.0146(13) -0.0038(13) 0.0026(13)
C11 0.035(2) 0.026(2) 0.035(2) 0.0049(18) 0.0024(18) 0.0067(17)
C12 0.033(2) 0.031(2) 0.035(2) 0.0049(17) 0.0047(17) 0.0039(18)
C13 0.031(2) 0.030(2) 0.037(2) 0.0039(17) 0.0017(17) 0.0053(18)
C14 0.038(2) 0.033(2) 0.043(3) 0.0122(19) 0.0024(19) 0.0081(19)
C15 0.039(2) 0.030(2) 0.045(3) 0.0125(18) 0.0043(19) 0.0040(19)
C16 0.037(2) 0.035(2) 0.032(2) 0.0095(18) 0.0041(18) 0.0054(18)
C17 0.031(2) 0.029(2) 0.038(2) 0.0029(17) 0.0028(18) 0.0069(18)
C18 0.043(3) 0.041(3) 0.033(2) 0.014(2) -0.0054(19) 0.0017(19)
C19 0.043(3) 0.067(3) 0.043(3) 0.014(2) -0.006(2) 0.004(2)
C20 0.053(3) 0.076(4) 0.039(3) 0.014(3) 0.002(2) 0.013(3)
C21 0.051(3) 0.044(3) 0.047(3) 0.016(2) 0.000(2) 0.013(2)
Cl1 0.0895(11) 0.0970(12) 0.0644(10) 0.0391(9) 0.0246(8) 0.0255(8)
Cl2 0.0541(8) 0.0607(8) 0.0546(8) 0.0121(6) -0.0062(6) 0.0125(6)
Cl3 0.0709(10) 0.0596(9) 0.0882(11) -0.0025(7) -0.0239(8) 0.0141(8)
C22 0.042(3) 0.036(2) 0.043(3) 0.011(2) 0.006(2) 0.005(2)
Cl4 0.0601(8) 0.0795(10) 0.0547(8) 0.0179(7) -0.0052(6) 0.0098(7)
Cl5 0.0643(8) 0.0496(7) 0.0604(8) 0.0086(6) 0.0200(6) 0.0142(6)
Cl6 0.0477(7) 0.0561(8) 0.0673(9) 0.0133(6) 0.0135(6) 0.0081(6)

loop_
_atom_type_symbol
_atom_type_description
_atom_type_scat_dispersion_real
_atom_type_scat_dispersion_imag
_atom_type_scat_source
C C 0.0033 0.0016 'International Tables Vol C Tables 4.2.6.8 and 6.1.1.4'
H H 0.0000 0.0000 'International Tables Vol C Tables 4.2.6.8 and 6.1.1.4'
O O 0.0106 0.0060 'International Tables Vol C Tables 4.2.6.8 and 6.1.1.4'
Cl Cl 0.1484 0.1585 'International Tables Vol C Tables 4.2.6.8 and 6.1.1.4'
Cu Cu 0.3201 1.2651 'International Tables Vol C Tables 4.2.6.8 and 6.1.1.4'

loop_
_geom_angle_atom_site_label_1
_geom_angle_atom_site_label_2
_geom_angle_atom_site_label_3
_geom_angle_site_symmetry_1
_geom_angle_site_symmetry_3
_geom_angle
_geom_angle_publ_flag
O2 Cu1 O2 2_667 . 180.00(16) ?
O2 Cu1 O1 2_667 . 95.56(12) ?
O2 Cu1 O1 . . 84.44(12) ?
O2 Cu1 O1 2_667 2_667 84.44(12) ?
O2 Cu1 O1 . 2_667 95.56(12) ?
O1 Cu1 O1 . 2_667 180.000(2) ?
C1 O1 Cu1 . . 113.0(2) ?
C7 O2 Cu1 . . 112.3(3) ?
O1 C1 C2 . . 118.6(4) ?
O1 C1 C7 . . 114.5(4) ?
C2 C1 C7 . . 126.9(4) ?
C3 C2 C1 . . 132.3(4) ?
C3 C2 H2 . . 113.9 ?
C1 C2 H2 . . 113.9 ?
C2 C3 C4 . . 126.0(4) ?
C2 C3 C8 . . 114.6(4) ?
C4 C3 C8 . . 119.3(4) ?
C5 C4 C3 . . 128.3(4) ?
C5 C4 H4 . . 115.9 ?
C3 C4 H4 . . 115.9 ?
C4 C5 C6 . . 131.6(4) ?
C4 C5 H5 . . 114.2 ?
C6 C5 H5 . . 114.2 ?
C5 C6 C7 . . 128.8(4) ?
C5 C6 H6 . . 115.6 ?
C7 C6 H6 . . 115.6 ?
O2 C7 C6 . . 118.2(4) ?
O2 C7 C1 . . 115.8(4) ?
C6 C7 C1 . . 126.0(4) ?
C9 C8 C3 . . 115.6(4) ?
C9 C8 C10 . . 109.6(4) ?
C3 C8 C10 . . 108.9(4) ?
C9 C8 H8 . . 107.5 ?
C3 C8 H8 . . 107.5 ?
C10 C8 H8 . . 107.5 ?
C8 C9 H9A . . 109.5 ?
C8 C9 H9B . . 109.5 ?
H9A C9 H9B . . 109.5 ?
C8 C9 H9C . . 109.5 ?
H9A C9 H9C . . 109.5 ?
H9B C9 H9C . . 109.5 ?
C8 C10 H10A . . 109.5 ?
C8 C10 H10B . . 109.5 ?
H10A C10 H10B . . 109.5 ?
C8 C10 H10C . . 109.5 ?
H10A C10 H10C . . 109.5 ?
H10B C10 H10C . . 109.5 ?
O4 Cu2 O4 2_656 . 180.00(17) ?
O4 Cu2 O3 2_656 . 95.64(12) ?
O4 Cu2 O3 . . 84.36(12) ?
O4 Cu2 O3 2_656 2_656 84.36(12) ?
O4 Cu2 O3 . 2_656 95.64(12) ?
O3 Cu2 O3 . 2_656 180.0000(10) ?
C11 O3 Cu2 . . 112.8(2) ?
C17 O4 Cu2 . . 112.9(3) ?
O3 C11 C12 . . 118.5(4) ?
O3 C11 C17 . . 115.1(3) ?
C12 C11 C17 . . 126.5(4) ?
C13 C12 C11 . . 132.4(4) ?
C13 C12 H12 . . 113.8 ?
C11 C12 H12 . . 113.8 ?
C12 C13 C14 . . 126.4(4) ?
C12 C13 C18 . . 115.0(4) ?
C14 C13 C18 . . 118.6(4) ?
C15 C14 C13 . . 128.3(4) ?
C15 C14 H14 . . 115.8 ?
C13 C14 H14 . . 115.8 ?
C14 C15 C16 . . 130.8(4) ?
C14 C15 H15 . . 114.6 ?
C16 C15 H15 . . 114.6 ?
C15 C16 C17 . . 129.3(4) ?
C15 C16 H16 . . 115.4 ?
C17 C16 H16 . . 115.4 ?
O4 C17 C16 . . 119.0(4) ?
O4 C17 C11 . . 114.9(4) ?
C16 C17 C11 . . 126.1(4) ?
C19 C18 C13 . . 115.3(4) ?
C19 C18 C20 . . 109.9(4) ?
C13 C18 C20 . . 108.3(4) ?
C19 C18 H18 . . 107.7 ?
C13 C18 H18 . . 107.7 ?
C20 C18 H18 . . 107.7 ?
C18 C19 H19A . . 109.5 ?
C18 C19 H19B . . 109.5 ?
H19A C19 H19B . . 109.5 ?
C18 C19 H19C . . 109.5 ?
H19A C19 H19C . . 109.5 ?
H19B C19 H19C . . 109.5 ?
C18 C20 H20A . . 109.5 ?
C18 C20 H20B . . 109.5 ?
H20A C20 H20B . . 109.5 ?
C18 C20 H20C . . 109.5 ?
H20A C20 H20C . . 109.5 ?
H20B C20 H20C . . 109.5 ?
Cl2 C21 Cl3 . . 110.1(3) ?
Cl2 C21 Cl1 . . 110.1(3) ?
Cl3 C21 Cl1 . . 110.4(3) ?
Cl2 C21 H21 . . 108.7 ?
Cl3 C21 H21 . . 108.7 ?
Cl1 C21 H21 . . 108.7 ?
Cl5 C22 Cl4 . . 110.4(3) ?
Cl5 C22 Cl6 . . 110.6(2) ?
Cl4 C22 Cl6 . . 110.0(2) ?
Cl5 C22 H22 . . 108.6 ?
Cl4 C22 H22 . . 108.6 ?
Cl6 C22 H22 . . 108.6 ?

loop_
_geom_bond_atom_site_label_1
_geom_bond_atom_site_label_2
_geom_bond_site_symmetry_2
_geom_bond_distance
_geom_bond_publ_flag
Cu1 O2 2_667 1.907(3) ?
Cu1 O2 . 1.907(3) ?
Cu1 O1 . 1.908(3) ?
Cu1 O1 2_667 1.908(3) ?
O1 C1 . 1.304(5) ?
O2 C7 . 1.304(5) ?
C1 C2 . 1.398(6) ?
C1 C7 . 1.456(6) ?
C2 C3 . 1.390(6) ?
C2 H2 . 0.9500 ?
C3 C4 . 1.397(6) ?
C3 C8 . 1.521(6) ?
C4 C5 . 1.378(6) ?
C4 H4 . 0.9500 ?
C5 C6 . 1.383(6) ?
C5 H5 . 0.9500 ?
C6 C7 . 1.398(6) ?
C6 H6 . 0.9500 ?
C8 C9 . 1.519(6) ?
C8 C10 . 1.532(7) ?
C8 H8 . 1.0000 ?
C9 H9A . 0.9800 ?
C9 H9B . 0.9800 ?
C9 H9C . 0.9800 ?
C10 H10A . 0.9800 ?
C10 H10B . 0.9800 ?
C10 H10C . 0.9800 ?
Cu2 O4 2_656 1.900(3) ?
Cu2 O4 . 1.900(3) ?
Cu2 O3 . 1.909(3) ?
Cu2 O3 2_656 1.909(3) ?
O3 C11 . 1.296(5) ?
O4 C17 . 1.303(5) ?
C11 C12 . 1.409(6) ?
C11 C17 . 1.460(6) ?
C12 C13 . 1.385(6) ?
C12 H12 . 0.9500 ?
C13 C14 . 1.394(6) ?
C13 C18 . 1.526(6) ?
C14 C15 . 1.388(6) ?
C14 H14 . 0.9500 ?
C15 C16 . 1.393(6) ?
C15 H15 . 0.9500 ?
C16 C17 . 1.395(6) ?
C16 H16 . 0.9500 ?
C18 C19 . 1.519(6) ?
C18 C20 . 1.542(7) ?
C18 H18 . 1.0000 ?
C19 H19A . 0.9800 ?
C19 H19B . 0.9800 ?
C19 H19C . 0.9800 ?
C20 H20A . 0.9800 ?
C20 H20B . 0.9800 ?
C20 H20C . 0.9800 ?
C21 Cl2 . 1.757(5) ?
C21 Cl3 . 1.757(5) ?
C21 Cl1 . 1.765(5) ?
C21 H21 . 1.0000 ?
C22 Cl5 . 1.757(5) ?
C22 Cl4 . 1.759(5) ?
C22 Cl6 . 1.761(4) ?
C22 H22 . 1.0000 ?

loop_
_geom_hbond_atom_site_label_D
_geom_hbond_atom_site_label_H
_geom_hbond_atom_site_label_A
_geom_hbond_site_symmetry_A
_geom_hbond_distance_DH
_geom_hbond_distance_HA
_geom_hbond_distance_DA
_geom_hbond_angle_DHA
_geom_hbond_publ_flag
C21 H21 O1 . 1.00 2.26 3.167(5) 151 yes
C21 H21 O2 2_667 1.00 2.43 3.138(6) 127 yes
C22 H22 O3 2_656 1.00 2.31 3.214(5) 149 yes
C22 H22 O4 . 1.00 2.40 3.123(5) 129 yes

loop_
_geom_torsion_atom_site_label_1
_geom_torsion_atom_site_label_2
_geom_torsion_atom_site_label_3
_geom_torsion_atom_site_label_4
_geom_torsion_site_symmetry_1
_geom_torsion_site_symmetry_2
_geom_torsion_site_symmetry_3
_geom_torsion_site_symmetry_4
_geom_torsion
_geom_torsion_publ_flag
O2 Cu1 O1 C1 2_667 . . . 179.3(3) ?
O2 Cu1 O1 C1 . . . . -0.7(3) ?
O1 Cu1 O2 C7 . . . . 1.4(3) ?
O1 Cu1 O2 C7 2_667 . . . -178.6(3) ?
Cu1 O1 C1 C2 . . . . 178.2(3) ?
Cu1 O1 C1 C7 . . . . -0.1(4) ?
O1 C1 C2 C3 . . . . -179.6(4) ?
C7 C1 C2 C3 . . . . -1.6(8) ?
C1 C2 C3 C4 . . . . -3.0(8) ?
C1 C2 C3 C8 . . . . 174.8(4) ?
C2 C3 C4 C5 . . . . 1.9(8) ?
C8 C3 C4 C5 . . . . -175.7(4) ?
C3 C4 C5 C6 . . . . 1.9(8) ?
C4 C5 C6 C7 . . . . -1.3(8) ?
Cu1 O2 C7 C6 . . . . 175.9(3) ?
Cu1 O2 C7 C1 . . . . -1.9(4) ?
C5 C6 C7 O2 . . . . 178.8(4) ?
C5 C6 C7 C1 . . . . -3.6(7) ?
O1 C1 C7 O2 . . . . 1.4(5) ?
C2 C1 C7 O2 . . . . -176.7(4) ?
O1 C1 C7 C6 . . . . -176.3(4) ?
C2 C1 C7 C6 . . . . 5.6(7) ?
C2 C3 C8 C9 . . . . 159.0(4) ?
C4 C3 C8 C9 . . . . -23.1(6) ?
C2 C3 C8 C10 . . . . -77.1(5) ?
C4 C3 C8 C10 . . . . 100.8(5) ?
O4 Cu2 O3 C11 2_656 . . . 180.0(3) ?
O4 Cu2 O3 C11 . . . . 0.0(3) ?
O3 Cu2 O4 C17 . . . . 1.1(3) ?
O3 Cu2 O4 C17 2_656 . . . -178.9(3) ?
Cu2 O3 C11 C12 . . . . 178.7(3) ?
Cu2 O3 C11 C17 . . . . -0.9(4) ?
O3 C11 C12 C13 . . . . -179.0(4) ?
C17 C11 C12 C13 . . . . 0.5(7) ?
C11 C12 C13 C14 . . . . -4.7(7) ?
C11 C12 C13 C18 . . . . 173.8(4) ?
C12 C13 C14 C15 . . . . 2.2(7) ?
C18 C13 C14 C15 . . . . -176.3(4) ?
C13 C14 C15 C16 . . . . 2.5(8) ?
C14 C15 C16 C17 . . . . -1.9(8) ?
Cu2 O4 C17 C16 . . . . 176.2(3) ?
Cu2 O4 C17 C11 . . . . -1.8(4) ?
C15 C16 C17 O4 . . . . 179.1(4) ?
C15 C16 C17 C11 . . . . -3.2(7) ?
O3 C11 C17 O4 . . . . 1.9(5) ?
C12 C11 C17 O4 . . . . -177.7(4) ?
O3 C11 C17 C16 . . . . -176.0(4) ?
C12 C11 C17 C16 . . . . 4.5(7) ?
C12 C13 C18 C19 . . . . 151.7(4) ?
C14 C13 C18 C19 . . . . -29.6(6) ?
C12 C13 C18 C20 . . . . -84.7(5) ?
C14 C13 C18 C20 . . . . 93.9(5) ?
